data_2234475
loop_
_publ_author_name
'Guo, Hong'
'Zhang, Xin'
'Li, Jian-Xia'

_publ_section_title
;
 2-Phenyl-1<i>H</i>-imidazol-3-ium hydrogen fumarate--fumaric acid (2/1)
;
_journal_coeditor_code YK2037
_journal_issue 4
_journal_name_full 'Acta Crystallographica Section E'
_journal_page_first o1021
_journal_paper_doi 10.1107/S1600536812005557
_journal_volume 68
_journal_year 2012
_chemical_formula_iupac '2C9 H9 N2 +, 2C4 H3 O4 -, C4 H4 O4'
_chemical_formula_moiety '2(C9 H9 N2 +), 2(C4 H3 O4 -), C4 H4 O4'
_chemical_formula_sum 'C30 H28 N4 O12'
_chemical_formula_weight 636.56
_chemical_name_systematic
;
2-Phenyl-1<i>H</i>-imidazol-3-ium 3-carboxyprop-2-enoate--fumaric acid (2/1)
;
_space_group_IT_number 14
_symmetry_cell_setting monoclinic
_symmetry_space_group_name_Hall '-P 2ybc'
_symmetry_space_group_name_H-M 'P 1 21/c 1'
_atom_sites_solution_hydrogens geom
_atom_sites_solution_primary direct
_atom_sites_solution_secondary difmap
_audit_creation_method SHELXL-97
_cell_angle_alpha 90.00
_cell_angle_beta 106.480(3)
_cell_angle_gamma 90.00
_cell_formula_units_Z 2
_cell_length_a 9.572(3)
_cell_length_b 19.276(4)
_cell_length_c 8.289(5)
_cell_measurement_reflns_used 2675
_cell_measurement_temperature 293(2)
_cell_measurement_theta_max 25.34
_cell_measurement_theta_min 2.22
_cell_volume 1466.6(10)
_computing_cell_refinement 'CrysAlis CCD (Oxford Diffraction, 2006)'
_computing_data_collection 'CrysAlis CCD (Oxford Diffraction, 2006)'
_computing_data_reduction 'CrysAlis CCD (Oxford Diffraction, 2006)'
_computing_molecular_graphics 'SHELXTL (Sheldrick, 2008) and Mercury (Macrae <i>et al.</i>, 2006)'
_computing_publication_material 'SHELXTL (Sheldrick, 2008)'
_computing_structure_refinement 'SHELXL97 (Sheldrick, 2008)'
_computing_structure_solution 'SHELXS97 (Sheldrick, 2008)'
_diffrn_ambient_temperature 293(2)
_diffrn_detector_area_resol_mean 10.0
_diffrn_measured_fraction_theta_full 1.000
_diffrn_measured_fraction_theta_max 1.000
_diffrn_measurement_device_type 'Oxford Diffraction Gemini R Ultra'
_diffrn_measurement_method '\w scans'
_diffrn_radiation_monochromator graphite
_diffrn_radiation_source 'fine-focus sealed tube'
_diffrn_radiation_type MoK\a
_diffrn_radiation_wavelength 0.71073
_diffrn_reflns_av_R_equivalents 0.0000
_diffrn_reflns_av_sigmaI/netI 0.0315
_diffrn_reflns_limit_h_max 11
_diffrn_reflns_limit_h_min -11
_diffrn_reflns_limit_k_max 23
_diffrn_reflns_limit_k_min 0
_diffrn_reflns_limit_l_max 9
_diffrn_reflns_limit_l_min 0
_diffrn_reflns_number 11042
_diffrn_reflns_theta_full 25.34
_diffrn_reflns_theta_max 25.34
_diffrn_reflns_theta_min 2.22
_exptl_absorpt_coefficient_mu 0.113
_exptl_absorpt_correction_T_max 0.9843
_exptl_absorpt_correction_T_min 0.9799
_exptl_absorpt_correction_type multi-scan
_exptl_absorpt_process_details '(CrysAlis RED; Oxford Diffraction, 2006)'
_exptl_crystal_colour colorless
_exptl_crystal_density_diffrn 1.441
_exptl_crystal_density_method 'not measured'
_exptl_crystal_description block
_exptl_crystal_F_000 664
_exptl_crystal_size_max 0.18
_exptl_crystal_size_mid 0.15
_exptl_crystal_size_min 0.14
_refine_diff_density_max 0.213
_refine_diff_density_min -0.249
_refine_ls_extinction_coef 0.0068(12)
_refine_ls_extinction_expression Fc^*^=kFc[1+0.001xFc^2^\l^3^/sin(2\q)]^-1/4^
_refine_ls_extinction_method 'SHELXL97 (Sheldrick, 2008)'
_refine_ls_goodness_of_fit_ref 1.004
_refine_ls_hydrogen_treatment constr
_refine_ls_matrix_type full
_refine_ls_number_parameters 209
_refine_ls_number_reflns 2675
_refine_ls_number_restraints 0
_refine_ls_restrained_S_all 1.004
_refine_ls_R_factor_all 0.0445
_refine_ls_R_factor_gt 0.0314
_refine_ls_shift/su_max 0.001
_refine_ls_shift/su_mean 0.000
_refine_ls_structure_factor_coef Fsqd
_refine_ls_weighting_details 'calc w=1/[\s^2^(Fo^2^)+(0.0574P)^2^] where P=(Fo^2^+2Fc^2^)/3'
_refine_ls_weighting_scheme calc
_refine_ls_wR_factor_gt 0.0880
_refine_ls_wR_factor_ref 0.0909
_reflns_number_gt 1963
_reflns_number_total 2675
_reflns_threshold_expression I>2\s(I)
_cod_data_source_file yk2037.cif
_cod_data_source_block I
_cod_depositor_comments
;

2019-10-14
Z value and formula fixed to values more according to usual
chemical conventions.                 miguel
;
_cod_original_formula_sum 'C15 H14 N2 O6'
_cod_original_formula_weight 318.28
_cod_original_formula_moiety 'C9 H9 N2 +, C4 H3 O4 -, 0.5(C4 H4 O4)'
_cod_original_formula_iupac 'C9 H9 N2 +, C4 H3 O4 -, 0.5C4 H4 O4'
_cod_original_formula_units_Z 4
_cod_original_sg_symbol_H-M 'P 21/c'
_cod_database_code 2234475
_cod_database_fobs_code 2234475

loop_
_symmetry_equiv_pos_as_xyz
'x, y, z'
'-x, y+1/2, -z+1/2'
'-x, -y, -z'
'x, -y-1/2, z-1/2'

loop_
_atom_site_type_symbol
_atom_site_label
_atom_site_fract_x
_atom_site_fract_y
_atom_site_fract_z
_atom_site_U_iso_or_equiv
_atom_site_adp_type
_atom_site_calc_flag
_atom_site_refinement_flags
_atom_site_occupancy
_atom_site_symmetry_multiplicity
C C1 0.30636(17) 0.70313(7) 0.15392(19) 0.0466(4) Uani d . 1 1
H H1 0.2295 0.6753 0.0948 0.056 Uiso calc R 1 1
C C2 0.51445(15) 0.73599(6) 0.33290(17) 0.0339(3) Uani d . 1 1
C C3 0.31826(17) 0.77144(7) 0.1375(2) 0.0458(4) Uani d . 1 1
H H3 0.2516 0.8002 0.0642 0.055 Uiso calc R 1 1
C C4 0.65236(15) 0.73529(6) 0.46476(17) 0.0361(3) Uani d . 1 1
C C5 0.71012(18) 0.67306(7) 0.53922(19) 0.0441(4) Uani d . 1 1
H H5 0.6609 0.6317 0.5041 0.053 Uiso calc R 1 1
C C6 0.83936(19) 0.67245(8) 0.6642(2) 0.0531(4) Uani d . 1 1
H H6 0.8772 0.6306 0.7138 0.064 Uiso calc R 1 1
C C7 0.91375(19) 0.73335(8) 0.7170(2) 0.0559(4) Uani d . 1 1
H H7 1.0020 0.7325 0.8011 0.067 Uiso calc R 1 1
C C8 0.85745(19) 0.79517(8) 0.6455(2) 0.0554(4) Uani d . 1 1
H H8 0.9075 0.8363 0.6817 0.067 Uiso calc R 1 1
C C9 0.72735(18) 0.79677(7) 0.52033(19) 0.0464(4) Uani d . 1 1
H H9 0.6894 0.8389 0.4728 0.056 Uiso calc R 1 1
C C10 0.50312(14) 0.48691(6) 0.25178(15) 0.0284(3) Uani d . 1 1
C C11 0.63137(14) 0.50545(6) 0.19048(15) 0.0316(3) Uani d . 1 1
H H11 0.6584 0.5519 0.1930 0.038 Uiso calc R 1 1
C C12 0.70748(14) 0.46016(7) 0.13372(15) 0.0329(3) Uani d . 1 1
H H12 0.6801 0.4138 0.1308 0.039 Uiso calc R 1 1
C C13 0.83360(14) 0.47805(7) 0.07425(15) 0.0299(3) Uani d . 1 1
C C14 0.13846(14) 0.54984(6) 0.41335(15) 0.0306(3) Uani d . 1 1
C C15 0.01299(14) 0.53111(7) 0.47557(15) 0.0325(3) Uani d . 1 1
H H15 -0.0525 0.5661 0.4804 0.039 Uiso calc R 1 1
N N1 0.42847(13) 0.68174(5) 0.27399(15) 0.0414(3) Uani d . 1 1
H H1A 0.4472 0.6396 0.3068 0.050 Uiso d R 1 1
N N2 0.44703(13) 0.79138(5) 0.24890(14) 0.0389(3) Uani d . 1 1
H H2A 0.4796 0.8332 0.2627 0.047 Uiso d R 1 1
O O1 0.46797(11) 0.42536(4) 0.25506(12) 0.0448(3) Uani d . 1 1
O O2 0.43619(9) 0.53724(4) 0.29443(11) 0.0356(2) Uani d . 1 1
O O3 0.21778(10) 0.49744(5) 0.39383(12) 0.0462(3) Uani d . 1 1
H H3A 0.2850 0.5114 0.3593 0.055 Uiso d R 1 1
O O4 0.16258(11) 0.60952(5) 0.38435(13) 0.0482(3) Uani d . 1 1
O O5 0.90474(11) 0.42773(5) 0.03852(12) 0.0447(3) Uani d . 1 1
H H5A 0.9724 0.4427 0.0065 0.054 Uiso d R 1 1
O O6 0.86586(11) 0.54051(5) 0.06280(12) 0.0453(3) Uani d . 1 1

loop_
_atom_site_aniso_label
_atom_site_aniso_U_11
_atom_site_aniso_U_22
_atom_site_aniso_U_33
_atom_site_aniso_U_12
_atom_site_aniso_U_13
_atom_site_aniso_U_23
C1 0.0451(10) 0.0360(8) 0.0582(9) -0.0057(7) 0.0139(8) -0.0014(7)
C2 0.0424(9) 0.0209(6) 0.0464(8) -0.0019(6) 0.0256(7) 0.0009(6)
C3 0.0454(10) 0.0354(8) 0.0562(9) 0.0006(6) 0.0137(8) 0.0061(7)
C4 0.0423(9) 0.0277(7) 0.0453(8) -0.0013(6) 0.0241(7) 0.0002(6)
C5 0.0561(11) 0.0288(7) 0.0516(9) 0.0015(6) 0.0221(8) 0.0008(6)
C6 0.0614(12) 0.0431(9) 0.0549(10) 0.0113(8) 0.0165(9) 0.0079(7)
C7 0.0523(11) 0.0583(11) 0.0544(10) 0.0015(8) 0.0106(8) 0.0029(8)
C8 0.0592(12) 0.0439(9) 0.0607(10) -0.0144(8) 0.0131(9) -0.0017(8)
C9 0.0550(11) 0.0289(8) 0.0565(9) -0.0039(7) 0.0176(8) 0.0036(7)
C10 0.0279(7) 0.0247(7) 0.0349(7) 0.0016(5) 0.0125(6) 0.0001(5)
C11 0.0305(8) 0.0263(6) 0.0411(8) -0.0017(5) 0.0150(6) -0.0001(5)
C12 0.0300(8) 0.0292(7) 0.0428(8) -0.0025(5) 0.0156(6) -0.0018(6)
C13 0.0266(7) 0.0314(7) 0.0332(7) 0.0007(6) 0.0109(6) -0.0024(5)
C14 0.0297(7) 0.0290(7) 0.0351(7) -0.0016(6) 0.0122(6) -0.0021(5)
C15 0.0279(7) 0.0335(6) 0.0394(7) 0.0011(6) 0.0150(6) -0.0023(6)
N1 0.0488(8) 0.0220(6) 0.0566(8) -0.0036(5) 0.0202(6) 0.0024(5)
N2 0.0456(8) 0.0211(5) 0.0543(7) -0.0024(5) 0.0211(6) 0.0033(5)
O1 0.0463(6) 0.0222(5) 0.0781(7) -0.0021(4) 0.0375(6) -0.0028(4)
O2 0.0352(6) 0.0235(5) 0.0566(6) 0.0021(4) 0.0271(5) -0.0006(4)
O3 0.0433(6) 0.0322(5) 0.0782(7) 0.0002(4) 0.0418(6) 0.0038(5)
O4 0.0498(7) 0.0303(6) 0.0741(7) -0.0033(4) 0.0329(6) 0.0027(5)
O5 0.0381(6) 0.0384(6) 0.0694(7) 0.0005(4) 0.0343(5) -0.0041(5)
O6 0.0446(6) 0.0320(6) 0.0692(7) -0.0033(4) 0.0324(5) -0.0017(5)

loop_
_atom_type_symbol
_atom_type_description
_atom_type_scat_dispersion_real
_atom_type_scat_dispersion_imag
_atom_type_scat_source
C C 0.0033 0.0016 'International Tables Vol C Tables 4.2.6.8 and 6.1.1.4'
H H 0.0000 0.0000 'International Tables Vol C Tables 4.2.6.8 and 6.1.1.4'
N N 0.0061 0.0033 'International Tables Vol C Tables 4.2.6.8 and 6.1.1.4'
O O 0.0106 0.0060 'International Tables Vol C Tables 4.2.6.8 and 6.1.1.4'

loop_
_geom_angle_atom_site_label_1
_geom_angle_atom_site_label_2
_geom_angle_atom_site_label_3
_geom_angle_site_symmetry_1
_geom_angle
C3 C1 N1 . 107.00(13)
C3 C1 H1 . 126.5
N1 C1 H1 . 126.5
N1 C2 N2 . 106.19(12)
N1 C2 C4 . 126.96(11)
N2 C2 C4 . 126.84(11)
C1 C3 N2 . 107.20(13)
C1 C3 H3 . 126.4
N2 C3 H3 . 126.4
C5 C4 C9 . 118.96(14)
C5 C4 C2 . 120.21(12)
C9 C4 C2 . 120.82(12)
C6 C5 C4 . 120.22(13)
C6 C5 H5 . 119.9
C4 C5 H5 . 119.9
C5 C6 C7 . 120.47(14)
C5 C6 H6 . 119.8
C7 C6 H6 . 119.8
C8 C7 C6 . 119.90(16)
C8 C7 H7 . 120.0
C6 C7 H7 . 120.0
C7 C8 C9 . 120.39(14)
C7 C8 H8 . 119.8
C9 C8 H8 . 119.8
C8 C9 C4 . 120.05(13)
C8 C9 H9 . 120.0
C4 C9 H9 . 120.0
O1 C10 O2 . 124.52(12)
O1 C10 C11 . 119.39(11)
O2 C10 C11 . 116.08(11)
C12 C11 C10 . 123.81(12)
C12 C11 H11 . 118.1
C10 C11 H11 . 118.1
C11 C12 C13 . 124.00(12)
C11 C12 H12 . 118.0
C13 C12 H12 . 118.0
O6 C13 O5 . 123.87(12)
O6 C13 C12 . 119.64(11)
O5 C13 C12 . 116.49(11)
O4 C14 O3 . 124.20(12)
O4 C14 C15 . 121.35(12)
O3 C14 C15 . 114.45(11)
C15 C15 C14 3_566 125.05(16)
C15 C15 H15 3_566 117.5
C14 C15 H15 . 117.5
C2 N1 C1 . 109.96(11)
C2 N1 H1A . 125.0
C1 N1 H1A . 125.1
C2 N2 C3 . 109.65(11)
C2 N2 H2A . 125.2
C3 N2 H2A . 125.2
C14 O3 H3A . 109.4
C13 O5 H5A . 109.5

loop_
_geom_bond_atom_site_label_1
_geom_bond_atom_site_label_2
_geom_bond_site_symmetry_2
_geom_bond_distance
C1 C3 . 1.332(2)
C1 N1 . 1.3663(19)
C1 H1 . 0.9300
C2 N1 . 1.3346(16)
C2 N2 . 1.3366(17)
C2 C4 . 1.456(2)
C3 N2 . 1.3687(19)
C3 H3 . 0.9300
C4 C5 . 1.3899(19)
C4 C9 . 1.3944(19)
C5 C6 . 1.370(2)
C5 H5 . 0.9300
C6 C7 . 1.378(2)
C6 H6 . 0.9300
C7 C8 . 1.372(2)
C7 H7 . 0.9300
C8 C9 . 1.377(2)
C8 H8 . 0.9300
C9 H9 . 0.9300
C10 O1 . 1.2357(14)
C10 O2 . 1.2669(15)
C10 C11 . 1.4989(18)
C11 C12 . 1.3072(18)
C11 H11 . 0.9300
C12 C13 . 1.4686(18)
C12 H12 . 0.9300
C13 O6 . 1.2532(15)
C13 O5 . 1.2676(15)
C14 O4 . 1.2108(15)
C14 O3 . 1.3009(15)
C14 C15 . 1.4799(18)
C15 C15 3_566 1.312(3)
C15 H15 . 0.9300
N1 H1A . 0.8592
N2 H2A . 0.8602
O3 H3A . 0.8203
O5 H5A . 0.8193

loop_
_geom_hbond_atom_site_label_D
_geom_hbond_atom_site_label_H
_geom_hbond_atom_site_label_A
_geom_hbond_site_symmetry_A
_geom_hbond_distance_DH
_geom_hbond_distance_HA
_geom_hbond_distance_DA
_geom_hbond_angle_DHA
O3 H3A O2 . 0.82 1.75 2.5721(14) 176
O5 H5A O6 3_765 0.82 1.83 2.6360(14) 169
N1 H1A O2 . 0.86 1.98 2.7903(15) 157
N2 H2A O1 2_655 0.86 1.86 2.7106(14) 168

loop_
_geom_torsion_atom_site_label_1
_geom_torsion_atom_site_label_2
_geom_torsion_atom_site_label_3
_geom_torsion_atom_site_label_4
_geom_torsion_site_symmetry_4
_geom_torsion
N1 C1 C3 N2 . -0.55(17)
N1 C2 C4 C5 . 2.4(2)
N2 C2 C4 C5 . -179.07(12)
N1 C2 C4 C9 . -176.51(13)
N2 C2 C4 C9 . 2.0(2)
C9 C4 C5 C6 . -0.5(2)
C2 C4 C5 C6 . -179.49(13)
C4 C5 C6 C7 . -0.3(2)
C5 C6 C7 C8 . 0.7(2)
C6 C7 C8 C9 . -0.4(3)
C7 C8 C9 C4 . -0.4(2)
C5 C4 C9 C8 . 0.9(2)
C2 C4 C9 C8 . 179.82(13)
O1 C10 C11 C12 . 2.4(2)
O2 C10 C11 C12 . -176.38(12)
C10 C11 C12 C13 . -179.71(11)
C11 C12 C13 O6 . -6.1(2)
C11 C12 C13 O5 . 173.31(12)
O4 C14 C15 C15 3_566 -173.42(16)
O3 C14 C15 C15 3_566 6.5(2)
N2 C2 N1 C1 . -0.52(15)
C4 C2 N1 C1 . 178.24(13)
C3 C1 N1 C2 . 0.67(17)
N1 C2 N2 C3 . 0.17(15)
C4 C2 N2 C3 . -178.59(12)
C1 C3 N2 C2 . 0.24(16)
